data_9009377
loop_
_publ_author_name
'Giuseppetti, G.'
'Mazzi, F.'
'Tadini, C.'

_publ_section_title
;
 The crystal structure of pseudoboleite: Pb31Cu24Cl62(OH)48;
 its relations with the structures of boleite and cumengeite
;
_journal_name_full 'Neues Jahrbuch fur Mineralogie, Monatshefte'
_journal_page_first 113
_journal_page_last 126
_journal_volume 1992
_journal_year 1992
_chemical_compound_source 'Boleo, Baja California, Mexico'
_chemical_formula_sum 'Cl31 Cu12 H24 O24 Pb15.5'
_chemical_name_mineral Pseudoboleite
_space_group_IT_number 139
_symmetry_space_group_name_Hall '-I 4 2'
_symmetry_space_group_name_H-M 'I 4/m m m'
_cell_angle_alpha 90
_cell_angle_beta 90
_cell_angle_gamma 90
_cell_formula_units_Z 4
_cell_length_a 15.24
_cell_length_b 15.24
_cell_length_c 30.74
_cell_volume 7139.599
_database_code_amcsd 0014859
_exptl_crystal_density_diffrn 5.099
_cod_original_formula_sum 'Pb15.5 Cu12 Cl31 (O24 H24)'
_cod_database_code 9009377

loop_
_space_group_symop_operation_xyz
x,y,z
1/2+x,1/2+y,1/2+z
-y,-x,z
1/2-y,1/2-x,1/2+z
y,x,-z
1/2+y,1/2+x,1/2-z
y,-x,-z
1/2+y,1/2-x,1/2-z
-y,x,z
1/2-y,1/2+x,1/2+z
x,-y,z
1/2+x,1/2-y,1/2+z
-x,y,-z
1/2-x,1/2+y,1/2-z
x,y,-z
1/2+x,1/2+y,1/2-z
-x,-y,z
1/2-x,1/2-y,1/2+z
y,x,z
1/2+y,1/2+x,1/2+z
-y,-x,-z
1/2-y,1/2-x,1/2-z
-y,x,-z
1/2-y,1/2+x,1/2-z
y,-x,z
1/2+y,1/2-x,1/2+z
-x,y,z
1/2-x,1/2+y,1/2+z
x,-y,-z
1/2+x,1/2-y,1/2-z
-x,-y,-z
1/2-x,1/2-y,1/2-z

loop_
_atom_site_label
_atom_site_fract_x
_atom_site_fract_y
_atom_site_fract_z
_atom_site_occupancy
_atom_site_U_iso_or_equiv
_atom_site_type_symbol
_atom_site_attached_hydrogens
Pb1 0.00000 0.27500 0.24210 1.00000 0.02890 Pb 0
Pb2 0.30420 0.30420 0.15100 1.00000 0.02610 Pb 0
Pb3 0.00000 0.50000 0.13510 1.00000 0.03080 Pb 0
Pb4 0.27400 0.50000 0.00000 1.00000 0.03330 Pb 0
Pb5a 0.00000 0.00000 0.39270 0.68700 0.02810 Pb 0
Pb5b 0.00000 0.00000 0.37060 0.31300 0.03140 Pb 0
Pb6 0.15470 0.00000 0.00000 0.47600 0.05660 Pb 0
Pb7 0.00000 0.00000 0.08370 0.46800 0.07130 Pb 0
Pb8 0.00000 0.50000 0.00000 0.44900 0.05410 Pb 0
Pb9 0.00000 0.00000 0.27160 0.63100 0.05270 Pb 0
Cu1 0.25660 0.09530 0.12670 1.00000 0.02140 Cu 0
Cu2 0.25650 0.25650 0.04710 1.00000 0.02220 Cu 0
Cl1 0.37810 0.11610 0.30760 1.00000 0.03090 Cl 0
Cl2 0.38370 0.38370 0.05920 1.00000 0.03230 Cl 0
Cl3 0.37800 0.37800 0.43830 1.00000 0.05220 Cl 0
Cl4 0.35790 0.35790 0.25120 1.00000 0.04100 Cl 0
Cl5 0.00000 0.17360 0.34020 1.00000 0.04240 Cl 0
Cl6 0.00000 0.37040 0.43410 1.00000 0.02950 Cl 0
Cl7 0.32650 0.00000 0.00000 1.00000 0.03300 Cl 0
Cl8 0.00000 0.00000 0.17390 1.00000 0.03850 Cl 0
O-H1 0.19120 0.31180 0.09430 1.00000 0.03040 O 1
O-H2 0.31080 0.31080 0.34600 1.00000 0.01830 O 1
O-H3 0.00000 0.33060 0.10510 1.00000 0.02490 O 1
O-H4 0.00000 0.21080 0.16320 1.00000 0.02330 O 1
O-H5 0.20990 0.32930 0.00000 1.00000 0.02740 O 1

loop_
_cod_changelog_entry_id
_cod_changelog_entry_author
_cod_changelog_entry_date
_cod_changelog_entry_text
1
;cod-tools version 3.8.0
Id: cif_guess_AMCSD_atom_types 9574 2023-05-10 09:00:05Z saulius
;
2023-05-10T18:51:39+03:00
;Derived atom types and hydrogen counts
from atom names that follow the AMCSD naming convention
(Wat == water, O-H == hydroxyl).
;

loop_
_cod_related_entry_id
_cod_related_entry_database
_cod_related_entry_code
1 AMCSD 0014859
